data_4305378
loop_
_publ_author_name
'Hong Mei Peng'
'Guoyong Song'
'Yongxin Li'
'Xingwei Li'

_publ_section_title
;
Synthesis, Structures, and Solution Dynamics of Palladium Complexes of
Quinoline-Functionalized N-Heterocyclic Carbenes
;
_journal_name_full 'Inorganic Chemistry'
_journal_page_first 8031
_journal_page_last 8043
_journal_paper_doi 10.1021/ic800361v
_journal_volume 47
_journal_year 2008
_chemical_formula_moiety 'C20 H24 N3 Pd, B F4'
_chemical_formula_sum 'C20 H24 B F4 N3 Pd'
_chemical_formula_weight 499.63
_chemical_name_systematic
;

 ?

;
_space_group_IT_number 19
_symmetry_cell_setting orthorhombic
_symmetry_space_group_name_Hall 'P 2ac 2ab'
_symmetry_space_group_name_H-M 'P 21 21 21'
_atom_sites_solution_hydrogens geom
_atom_sites_solution_primary direct
_atom_sites_solution_secondary difmap
_audit_creation_method SHELXL-97
_cell_angle_alpha 90.00
_cell_angle_beta 90.00
_cell_angle_gamma 90.00
_cell_formula_units_Z 4
_cell_length_a 10.9198(5)
_cell_length_b 12.8986(6)
_cell_length_c 14.6494(7)
_cell_measurement_reflns_used 6250
_cell_measurement_temperature 173(2)
_cell_measurement_theta_max 27.82
_cell_measurement_theta_min 2.44
_cell_volume 2063.37(17)
_computing_cell_refinement 'Bruker SMART'
_computing_data_collection 'Bruker SMART'
_computing_data_reduction 'Bruker SAINT'
_computing_molecular_graphics 'Bruker SHELXTL'
_computing_publication_material 'Bruker SHELXTL'
_computing_structure_refinement 'SHELXL-97 (Sheldrick, 1997)'
_computing_structure_solution 'SHELXS-97 (Sheldrick, 1990)'
_diffrn_ambient_temperature 173(2)
_diffrn_measured_fraction_theta_full 0.997
_diffrn_measured_fraction_theta_max 0.997
_diffrn_measurement_device_type 'CCD area detector'
_diffrn_measurement_method 'phi and omega scans'
_diffrn_radiation_monochromator graphite
_diffrn_radiation_source 'fine-focus sealed tube'
_diffrn_radiation_type MoK\a
_diffrn_radiation_wavelength 0.71073
_diffrn_reflns_av_R_equivalents 0.0475
_diffrn_reflns_av_sigmaI/netI 0.0632
_diffrn_reflns_limit_h_max 15
_diffrn_reflns_limit_h_min -15
_diffrn_reflns_limit_k_max 15
_diffrn_reflns_limit_k_min -18
_diffrn_reflns_limit_l_max 20
_diffrn_reflns_limit_l_min -18
_diffrn_reflns_number 15982
_diffrn_reflns_theta_full 30.49
_diffrn_reflns_theta_max 30.49
_diffrn_reflns_theta_min 2.10
_exptl_absorpt_coefficient_mu 0.945
_exptl_absorpt_correction_T_max 0.9282
_exptl_absorpt_correction_T_min 0.7646
_exptl_absorpt_correction_type multi-scan
_exptl_absorpt_process_details sadabs
_exptl_crystal_colour colourless
_exptl_crystal_density_diffrn 1.608
_exptl_crystal_density_method 'not measured'
_exptl_crystal_description fragment
_exptl_crystal_F_000 1008
_exptl_crystal_size_max 0.30
_exptl_crystal_size_mid 0.18
_exptl_crystal_size_min 0.08
_refine_diff_density_max 3.393
_refine_diff_density_min -1.272
_refine_diff_density_rms 0.235
_refine_ls_abs_structure_details 'Flack H D (1983), Acta Cryst. A39, 876-881'
_refine_ls_abs_structure_Flack -0.06(7)
_refine_ls_extinction_method none
_refine_ls_goodness_of_fit_ref 1.088
_refine_ls_hydrogen_treatment constr
_refine_ls_matrix_type full
_refine_ls_number_parameters 272
_refine_ls_number_reflns 6246
_refine_ls_number_restraints 75
_refine_ls_restrained_S_all 1.099
_refine_ls_R_factor_all 0.0797
_refine_ls_R_factor_gt 0.0739
_refine_ls_shift/su_max 0.002
_refine_ls_shift/su_mean 0.000
_refine_ls_structure_factor_coef Fsqd
_refine_ls_weighting_details 'calc w=1/[\s^2^(Fo^2^)+(0.1665P)^2^+0.7227P] where P=(Fo^2^+2Fc^2^)/3'
_refine_ls_weighting_scheme calc
_refine_ls_wR_factor_gt 0.2123
_refine_ls_wR_factor_ref 0.2245
_reflns_number_gt 5658
_reflns_number_total 6246
_reflns_threshold_expression >2sigma(I)
_cod_data_source_file ic800361v_si_002_4.cif
_cod_data_source_block lxw31
_cod_depositor_comments
;
The following automatic conversions were performed:
'_symmetry_cell_setting' value 'Orthorhombic' changed to 'orthorhombic'
according to '/home/saulius/struct/CIF-dictionaries/cif_core.dic'
dictionary named 'cif_core.dic' version 2.4.1 from 2010-06-29.

Automatic conversion script
Id: cif_fix_enum 1527 2010-12-29 10:47:43Z saulius 
;
_cod_database_code 4305378

loop_
_symmetry_equiv_pos_as_xyz
'x, y, z'
'-x+1/2, -y, z+1/2'
'-x, y+1/2, -z+1/2'
'x+1/2, -y+1/2, -z'

loop_
_atom_site_label
_atom_site_type_symbol
_atom_site_fract_x
_atom_site_fract_y
_atom_site_fract_z
_atom_site_U_iso_or_equiv
_atom_site_adp_type
_atom_site_occupancy
_atom_site_symmetry_multiplicity
_atom_site_calc_flag
_atom_site_refinement_flags
_atom_site_disorder_assembly
_atom_site_disorder_group
Pd1 Pd 0.41863(4) 0.47833(4) 0.12928(3) 0.02556(15) Uani 1 1 d . . .
N1 N 0.2764(5) 0.4299(5) 0.2206(4) 0.0284(10) Uani 1 1 d . . .
N2 N 0.2092(5) 0.4911(5) 0.0127(4) 0.0290(11) Uani 1 1 d . . .
N3 N 0.3034(5) 0.3634(5) -0.0447(4) 0.0286(10) Uani 1 1 d . A .
C1 C 0.5725(7) 0.5460(7) 0.0637(5) 0.0417(17) Uani 1 1 d . . .
H1A H 0.6124 0.5040 0.0156 0.050 Uiso 1 1 calc R . .
H1B H 0.5659 0.6204 0.0481 0.050 Uiso 1 1 calc R . .
C2 C 0.6047(6) 0.5220(7) 0.1560(6) 0.0419(15) Uani 1 1 d . . .
H2 H 0.6685 0.4688 0.1704 0.050 Uiso 1 1 calc R . .
C3 C 0.5348(7) 0.5643(8) 0.2226(4) 0.0391(16) Uani 1 1 d . . .
H3A H 0.5262 0.6407 0.2218 0.047 Uiso 1 1 calc R . .
H3B H 0.5445 0.5350 0.2846 0.047 Uiso 1 1 calc R . .
C4 C 0.3164(7) 0.3590(6) 0.2807(4) 0.0342(14) Uani 1 1 d . . .
H4 H 0.3987 0.3359 0.2756 0.041 Uiso 1 1 calc R . .
C5 C 0.2431(9) 0.3168(7) 0.3512(5) 0.049(2) Uani 1 1 d . . .
H5 H 0.2759 0.2663 0.3917 0.058 Uiso 1 1 calc R . .
C6 C 0.1269(9) 0.3489(8) 0.3603(5) 0.052(2) Uani 1 1 d . . .
H6 H 0.0762 0.3221 0.4074 0.063 Uiso 1 1 calc R . .
C7 C 0.0803(8) 0.4256(7) 0.2965(4) 0.0403(16) Uani 1 1 d . . .
C8 C -0.0417(8) 0.4590(10) 0.3038(7) 0.063(4) Uani 1 1 d U . .
H8 H -0.0929 0.4314 0.3503 0.075 Uiso 1 1 calc R . .
C9 C -0.0860(8) 0.5291(12) 0.2458(9) 0.073(4) Uani 1 1 d U . .
H9 H -0.1666 0.5551 0.2544 0.088 Uiso 1 1 calc R . .
C10 C -0.0134(7) 0.5664(9) 0.1699(8) 0.058(3) Uani 1 1 d U . .
H10 H -0.0485 0.6135 0.1274 0.069 Uiso 1 1 calc R . .
C11 C 0.1077(6) 0.5337(7) 0.1583(8) 0.051(2) Uani 1 1 d U . .
C12 C 0.1550(6) 0.4626(5) 0.2219(5) 0.0324(14) Uani 1 1 d . . .
C13 C 0.1769(7) 0.5734(6) 0.0772(6) 0.0395(16) Uani 1 1 d . . .
H13A H 0.1264 0.6259 0.0454 0.047 Uiso 1 1 calc R . .
H13B H 0.2527 0.6079 0.0984 0.047 Uiso 1 1 calc R . .
C14 C 0.3106(5) 0.4334(5) 0.0219(4) 0.0229(10) Uani 1 1 d . . .
C15 C 0.1357(7) 0.4593(6) -0.0603(5) 0.0359(15) Uani 1 1 d . . .
H15 H 0.0604 0.4885 -0.0802 0.043 Uiso 1 1 calc R . .
C16 C 0.1954(6) 0.3792(6) -0.0954(5) 0.0335(13) Uani 1 1 d . . .
H16 H 0.1696 0.3391 -0.1463 0.040 Uiso 1 1 calc R . .
C17 C 0.3830(6) 0.2697(6) -0.0581(5) 0.0379(15) Uani 1 1 d D . .
C18 C 0.5165(8) 0.3017(9) -0.0390(8) 0.038(2) Uani 0.759(16) 1 d PDU A 1
H18A H 0.5328 0.2971 0.0266 0.056 Uiso 0.759(16) 1 calc PR A 1
H18B H 0.5295 0.3732 -0.0596 0.056 Uiso 0.759(16) 1 calc PR A 1
H18C H 0.5721 0.2553 -0.0720 0.056 Uiso 0.759(16) 1 calc PR A 1
C19 C 0.3414(10) 0.1863(8) 0.0042(11) 0.069(5) Uani 0.759(16) 1 d PDU A 1
H19A H 0.3427 0.2116 0.0672 0.103 Uiso 0.759(16) 1 calc PR A 1
H19B H 0.3962 0.1264 -0.0015 0.103 Uiso 0.759(16) 1 calc PR A 1
H19C H 0.2578 0.1656 -0.0121 0.103 Uiso 0.759(16) 1 calc PR A 1
C20 C 0.3781(14) 0.2397(13) -0.1601(7) 0.066(4) Uani 0.759(16) 1 d PDU A 1
H20A H 0.4140 0.1707 -0.1683 0.099 Uiso 0.759(16) 1 calc PR A 1
H20B H 0.4243 0.2904 -0.1959 0.099 Uiso 0.759(16) 1 calc PR A 1
H20C H 0.2927 0.2388 -0.1806 0.099 Uiso 0.759(16) 1 calc PR A 1
C18A C 0.5165(17) 0.294(3) -0.076(2) 0.038(2) Uani 0.241(16) 1 d PD A 2
H18D H 0.5327 0.3668 -0.0606 0.056 Uiso 0.241(16) 1 calc PR A 2
H18F H 0.5352 0.2820 -0.1404 0.056 Uiso 0.241(16) 1 calc PR A 2
H18E H 0.5681 0.2492 -0.0379 0.056 Uiso 0.241(16) 1 calc PR A 2
C19A C 0.380(3) 0.215(2) 0.0399(15) 0.069(5) Uani 0.241(16) 1 d PD A 2
H19D H 0.3012 0.1790 0.0478 0.103 Uiso 0.241(16) 1 calc PR A 2
H19E H 0.3891 0.2673 0.0878 0.103 Uiso 0.241(16) 1 calc PR A 2
H19F H 0.4467 0.1645 0.0442 0.103 Uiso 0.241(16) 1 calc PR A 2
C20A C 0.340(3) 0.183(3) -0.123(2) 0.066(4) Uani 0.241(16) 1 d PD A 2
H20D H 0.3875 0.1203 -0.1114 0.099 Uiso 0.241(16) 1 calc PR A 2
H20E H 0.3510 0.2055 -0.1861 0.099 Uiso 0.241(16) 1 calc PR A 2
H20F H 0.2527 0.1691 -0.1117 0.099 Uiso 0.241(16) 1 calc PR A 2
B1 B 0.6469(8) 0.3366(7) 0.3990(9) 0.049(3) Uani 1 1 d . . .
F1 F 0.5548(9) 0.2984(10) 0.4507(6) 0.112(4) Uani 1 1 d . . .
F2 F 0.6336(8) 0.3003(7) 0.3123(5) 0.080(2) Uani 1 1 d . . .
F3 F 0.6449(8) 0.4413(5) 0.4030(6) 0.084(2) Uani 1 1 d . . .
F4 F 0.7572(7) 0.3056(5) 0.4335(8) 0.101(3) Uani 1 1 d . . .

loop_
_atom_site_aniso_label
_atom_site_aniso_U_11
_atom_site_aniso_U_22
_atom_site_aniso_U_33
_atom_site_aniso_U_23
_atom_site_aniso_U_13
_atom_site_aniso_U_12
Pd1 0.02111(19) 0.0275(2) 0.0281(2) 0.00416(16) -0.00293(14) -0.00243(15)
N1 0.031(2) 0.028(2) 0.026(2) 0.003(2) 0.0001(18) -0.005(2)
N2 0.030(2) 0.027(3) 0.031(2) 0.009(2) -0.0068(18) 0.0026(19)
N3 0.029(2) 0.027(3) 0.030(3) -0.003(2) -0.0051(19) -0.002(2)
C1 0.032(3) 0.061(5) 0.032(3) 0.007(3) 0.006(2) -0.016(3)
C2 0.029(3) 0.051(4) 0.046(4) 0.004(3) -0.005(2) -0.014(3)
C3 0.039(3) 0.055(4) 0.023(3) 0.004(3) -0.008(2) -0.019(3)
C4 0.054(4) 0.032(3) 0.017(2) 0.002(2) -0.002(2) -0.010(3)
C5 0.071(6) 0.039(4) 0.037(4) 0.007(3) -0.002(4) -0.019(4)
C6 0.066(5) 0.055(5) 0.036(4) -0.006(4) 0.016(3) -0.033(4)
C7 0.046(3) 0.048(4) 0.027(3) -0.019(3) 0.005(3) -0.022(4)
C8 0.034(3) 0.103(9) 0.050(5) -0.055(6) 0.015(3) -0.027(5)
C9 0.031(4) 0.111(10) 0.077(7) -0.058(7) 0.010(4) -0.008(6)
C10 0.026(3) 0.059(5) 0.088(7) -0.041(5) -0.002(3) 0.010(3)
C11 0.021(3) 0.038(4) 0.094(7) -0.022(4) -0.002(3) 0.002(2)
C12 0.034(3) 0.031(3) 0.032(3) -0.014(2) 0.009(2) -0.013(2)
C13 0.039(3) 0.024(3) 0.056(4) -0.003(3) -0.014(3) 0.010(3)
C14 0.022(2) 0.025(3) 0.022(2) 0.003(2) -0.0012(17) -0.002(2)
C15 0.034(3) 0.041(4) 0.033(3) 0.016(3) -0.009(2) 0.002(3)
C16 0.035(3) 0.034(3) 0.032(3) 0.007(3) -0.011(2) -0.006(3)
C17 0.027(3) 0.041(4) 0.046(4) -0.006(3) 0.000(2) 0.005(3)
C18 0.033(3) 0.040(4) 0.040(6) 0.010(5) 0.013(4) 0.002(3)
C19 0.036(6) 0.026(5) 0.144(14) 0.011(7) 0.028(7) -0.006(4)
C20 0.074(9) 0.077(10) 0.047(7) -0.027(6) -0.002(6) 0.013(8)
C18A 0.033(3) 0.040(4) 0.040(6) 0.010(5) 0.013(4) 0.002(3)
C19A 0.036(6) 0.026(5) 0.144(14) 0.011(7) 0.028(7) -0.006(4)
C20A 0.074(9) 0.077(10) 0.047(7) -0.027(6) -0.002(6) 0.013(8)
B1 0.031(3) 0.027(3) 0.088(8) 0.006(4) 0.007(4) 0.012(3)
F1 0.096(6) 0.145(10) 0.095(6) 0.018(6) 0.036(5) -0.041(7)
F2 0.089(5) 0.081(5) 0.071(4) 0.000(4) 0.012(4) -0.008(5)
F3 0.096(5) 0.034(3) 0.122(6) 0.010(4) -0.022(5) 0.023(3)
F4 0.074(4) 0.039(3) 0.190(8) -0.013(4) -0.067(6) 0.020(3)

loop_
_atom_type_symbol
_atom_type_description
_atom_type_scat_dispersion_real
_atom_type_scat_dispersion_imag
_atom_type_scat_source
C C 0.0033 0.0016 'International Tables Vol C Tables 4.2.6.8 and 6.1.1.4'
H H 0.0000 0.0000 'International Tables Vol C Tables 4.2.6.8 and 6.1.1.4'
B B 0.0013 0.0007 'International Tables Vol C Tables 4.2.6.8 and 6.1.1.4'
N N 0.0061 0.0033 'International Tables Vol C Tables 4.2.6.8 and 6.1.1.4'
F F 0.0171 0.0103 'International Tables Vol C Tables 4.2.6.8 and 6.1.1.4'
Pd Pd -0.9988 1.0072 'International Tables Vol C Tables 4.2.6.8 and 6.1.1.4'

loop_
_geom_angle_atom_site_label_1
_geom_angle_atom_site_label_2
_geom_angle_atom_site_label_3
_geom_angle
_geom_angle_site_symmetry_1
_geom_angle_site_symmetry_3
_geom_angle_publ_flag
C14 Pd1 C1 103.0(2) . . ?
C14 Pd1 N1 88.8(2) . . ?
C1 Pd1 N1 167.4(3) . . ?
C14 Pd1 C2 139.4(3) . . ?
C1 Pd1 C2 39.2(3) . . ?
N1 Pd1 C2 130.5(3) . . ?
C14 Pd1 C3 164.7(3) . . ?
C1 Pd1 C3 67.2(3) . . ?
N1 Pd1 C3 100.3(2) . . ?
C2 Pd1 C3 36.6(3) . . ?
C4 N1 C12 120.4(6) . . ?
C4 N1 Pd1 111.9(5) . . ?
C12 N1 Pd1 127.7(5) . . ?
C14 N2 C15 112.8(6) . . ?
C14 N2 C13 122.5(5) . . ?
C15 N2 C13 124.6(6) . . ?
C14 N3 C16 109.7(6) . . ?
C14 N3 C17 127.4(5) . . ?
C16 N3 C17 122.1(6) . . ?
C2 C1 Pd1 71.2(4) . . ?
C2 C1 H1A 116.5 . . ?
Pd1 C1 H1A 116.5 . . ?
C2 C1 H1B 116.5 . . ?
Pd1 C1 H1B 116.5 . . ?
H1A C1 H1B 113.5 . . ?
C3 C2 C1 117.0(8) . . ?
C3 C2 Pd1 72.7(4) . . ?
C1 C2 Pd1 69.6(4) . . ?
C3 C2 H2 121.2 . . ?
C1 C2 H2 121.2 . . ?
Pd1 C2 H2 121.2 . . ?
C2 C3 Pd1 70.7(4) . . ?
C2 C3 H3A 116.5 . . ?
Pd1 C3 H3A 116.5 . . ?
C2 C3 H3B 116.5 . . ?
Pd1 C3 H3B 116.5 . . ?
H3A C3 H3B 113.5 . . ?
N1 C4 C5 123.9(8) . . ?
N1 C4 H4 118.1 . . ?
C5 C4 H4 118.1 . . ?
C6 C5 C4 119.2(8) . . ?
C6 C5 H5 120.4 . . ?
C4 C5 H5 120.4 . . ?
C5 C6 C7 118.6(7) . . ?
C5 C6 H6 120.7 . . ?
C7 C6 H6 120.7 . . ?
C8 C7 C12 119.5(9) . . ?
C8 C7 C6 119.5(8) . . ?
C12 C7 C6 120.9(8) . . ?
C9 C8 C7 120.3(9) . . ?
C9 C8 H8 119.9 . . ?
C7 C8 H8 119.9 . . ?
C8 C9 C10 121.1(9) . . ?
C8 C9 H9 119.5 . . ?
C10 C9 H9 119.5 . . ?
C11 C10 C9 120.7(12) . . ?
C11 C10 H10 119.6 . . ?
C9 C10 H10 119.6 . . ?
C10 C11 C12 117.6(10) . . ?
C10 C11 C13 118.0(10) . . ?
C12 C11 C13 124.3(6) . . ?
N1 C12 C11 122.6(6) . . ?
N1 C12 C7 116.7(7) . . ?
C11 C12 C7 120.6(7) . . ?
N2 C13 C11 112.6(6) . . ?
N2 C13 H13A 109.1 . . ?
C11 C13 H13A 109.1 . . ?
N2 C13 H13B 109.1 . . ?
C11 C13 H13B 109.1 . . ?
H13A C13 H13B 107.8 . . ?
N3 C14 N2 104.8(5) . . ?
N3 C14 Pd1 142.0(5) . . ?
N2 C14 Pd1 113.2(4) . . ?
C16 C15 N2 104.1(6) . . ?
C16 C15 H15 128.0 . . ?
N2 C15 H15 128.0 . . ?
C15 C16 N3 108.6(6) . . ?
C15 C16 H16 125.7 . . ?
N3 C16 H16 125.7 . . ?
C19 C17 N3 109.1(6) . . ?
C19 C17 C18A 123.5(14) . . ?
N3 C17 C18A 114.4(15) . . ?
C19 C17 C20A 76.0(15) . . ?
N3 C17 C20A 119.1(15) . . ?
C18A C17 C20A 109.9(12) . . ?
C19 C17 C18 111.9(7) . . ?
N3 C17 C18 108.0(7) . . ?
C18A C17 C18 20.6(11) . . ?
C20A C17 C18 126.7(14) . . ?
C19 C17 C20 113.7(8) . . ?
N3 C17 C20 108.0(8) . . ?
C18A C17 C20 85.4(13) . . ?
C20A C17 C20 38.0(15) . . ?
C18 C17 C20 106.0(7) . . ?
C19 C17 C19A 28.4(12) . . ?
N3 C17 C19A 103.1(10) . . ?
C18A C17 C19A 105.5(11) . . ?
C20A C17 C19A 103.0(11) . . ?
C18 C17 C19A 88.7(11) . . ?
C20 C17 C19A 139.1(13) . . ?
C17 C18 H18A 109.5 . . ?
C17 C18 H18B 109.5 . . ?
H18A C18 H18B 109.5 . . ?
C17 C18 H18C 109.5 . . ?
H18A C18 H18C 109.5 . . ?
H18B C18 H18C 109.5 . . ?
C17 C19 H19A 109.5 . . ?
C17 C19 H19B 109.5 . . ?
H19A C19 H19B 109.5 . . ?
C17 C19 H19C 109.5 . . ?
H19A C19 H19C 109.5 . . ?
H19B C19 H19C 109.5 . . ?
C17 C20 H20A 109.5 . . ?
C17 C20 H20B 109.5 . . ?
H20A C20 H20B 109.5 . . ?
C17 C20 H20C 109.5 . . ?
H20A C20 H20C 109.5 . . ?
H20B C20 H20C 109.5 . . ?
C17 C18A H18D 109.5 . . ?
C17 C18A H18F 109.5 . . ?
H18D C18A H18F 109.5 . . ?
C17 C18A H18E 109.5 . . ?
H18D C18A H18E 109.5 . . ?
H18F C18A H18E 109.5 . . ?
C17 C19A H19D 109.5 . . ?
C17 C19A H19E 109.5 . . ?
H19D C19A H19E 109.5 . . ?
C17 C19A H19F 109.5 . . ?
H19D C19A H19F 109.5 . . ?
H19E C19A H19F 109.5 . . ?
C17 C20A H20D 109.5 . . ?
C17 C20A H20E 109.5 . . ?
H20D C20A H20E 109.5 . . ?
C17 C20A H20F 109.5 . . ?
H20D C20A H20F 109.5 . . ?
H20E C20A H20F 109.5 . . ?
F1 B1 F3 109.1(10) . . ?
F1 B1 F2 108.6(9) . . ?
F3 B1 F2 112.4(10) . . ?
F1 B1 F4 110.0(10) . . ?
F3 B1 F4 106.9(9) . . ?
F2 B1 F4 109.8(9) . . ?

loop_
_geom_bond_atom_site_label_1
_geom_bond_atom_site_label_2
_geom_bond_distance
_geom_bond_site_symmetry_2
_geom_bond_publ_flag
Pd1 C14 2.051(6) . ?
Pd1 C1 2.123(6) . ?
Pd1 N1 2.142(5) . ?
Pd1 C2 2.145(7) . ?
Pd1 C3 2.169(7) . ?
N1 C4 1.343(9) . ?
N1 C12 1.391(9) . ?
N2 C14 1.341(8) . ?
N2 C15 1.399(9) . ?
N2 C13 1.465(10) . ?
N3 C14 1.331(8) . ?
N3 C16 1.409(8) . ?
N3 C17 1.501(10) . ?
C1 C2 1.431(11) . ?
C1 H1A 0.9900 . ?
C1 H1B 0.9900 . ?
C2 C3 1.353(12) . ?
C2 H2 1.0000 . ?
C3 H3A 0.9900 . ?
C3 H3B 0.9900 . ?
C4 C5 1.416(10) . ?
C4 H4 0.9500 . ?
C5 C6 1.341(15) . ?
C5 H5 0.9500 . ?
C6 C7 1.453(14) . ?
C6 H6 0.9500 . ?
C7 C8 1.405(13) . ?
C7 C12 1.444(9) . ?
C8 C9 1.33(2) . ?
C8 H8 0.9500 . ?
C9 C10 1.448(17) . ?
C9 H9 0.9500 . ?
C10 C11 1.399(10) . ?
C10 H10 0.9500 . ?
C11 C12 1.405(13) . ?
C11 C13 1.498(14) . ?
C13 H13A 0.9900 . ?
C13 H13B 0.9900 . ?
C15 C16 1.326(11) . ?
C15 H15 0.9500 . ?
C16 H16 0.9500 . ?
C17 C19 1.482(11) . ?
C17 C18A 1.514(14) . ?
C17 C20A 1.537(15) . ?
C17 C18 1.541(10) . ?
C17 C20 1.545(11) . ?
C17 C19A 1.601(15) . ?
C18 H18A 0.9800 . ?
C18 H18B 0.9800 . ?
C18 H18C 0.9800 . ?
C19 H19A 0.9800 . ?
C19 H19B 0.9800 . ?
C19 H19C 0.9800 . ?
C20 H20A 0.9800 . ?
C20 H20B 0.9800 . ?
C20 H20C 0.9800 . ?
C18A H18D 0.9800 . ?
C18A H18F 0.9800 . ?
C18A H18E 0.9800 . ?
C19A H19D 0.9800 . ?
C19A H19E 0.9800 . ?
C19A H19F 0.9800 . ?
C20A H20D 0.9800 . ?
C20A H20E 0.9800 . ?
C20A H20F 0.9800 . ?
B1 F1 1.352(12) . ?
B1 F3 1.353(11) . ?
B1 F2 1.362(15) . ?
B1 F4 1.365(11) . ?
